data_7115200
loop_
_publ_author_name
'Clegg, William'
'Liddle, Stephen T.'
'Drummond, Allison M.'
'Mulvey, Robert E.'
'Robertson, Alan'

_publ_section_title
;
 A novel heterometallic alkoxide: lithium--potassium tert-butoxide
 [(ButO)8Li4K4]
;
_journal_issue 16
_journal_name_full 'Chemical Communications'
_journal_page_first 1569
_journal_paper_doi 10.1039/a904800f
_journal_year 1999
_chemical_formula_sum 'C32 H72 K4 Li4 O8'
_chemical_formula_weight 769.06
_chemical_name_systematic
;
 ?
;
_space_group_IT_number 11
_symmetry_cell_setting monoclinic
_symmetry_space_group_name_Hall '-P 2yb'
_symmetry_space_group_name_H-M 'P 1 21/m 1'
_atom_sites_solution_hydrogens geom
_atom_sites_solution_primary direct
_atom_sites_solution_secondary difmap
_audit_creation_method SHELXL-97
_cell_angle_alpha 90.00
_cell_angle_beta 110.166(2)
_cell_angle_gamma 90.00
_cell_formula_units_Z 2
_cell_length_a 11.5194(6)
_cell_length_b 17.1506(10)
_cell_length_c 13.0058(7)
_cell_measurement_reflns_used 10011
_cell_measurement_temperature 160(2)
_cell_measurement_theta_max 29.00
_cell_measurement_theta_min 2.90
_cell_volume 2412.0(2)
_computing_cell_refinement 'local programs'
_computing_data_collection 'Siemens SMART'
_computing_data_reduction 'Siemens SAINT'
_computing_molecular_graphics 'Siemens SHELXTL'
_computing_publication_material 'SHELXTL and local programs'
_computing_structure_refinement 'Siemens SHELXTL'
_computing_structure_solution 'Siemens SHELXTL'
_diffrn_ambient_temperature 160(2)
_diffrn_measured_fraction_theta_full 0.991
_diffrn_measured_fraction_theta_max 0.991
_diffrn_measurement_device_type 'Siemens SMART CCD diffractometer'
_diffrn_measurement_method '\w rotation with narrow frames'
_diffrn_radiation_monochromator graphite
_diffrn_radiation_source 'fine-focus sealed tube'
_diffrn_radiation_type MoK\a
_diffrn_radiation_wavelength 0.71073
_diffrn_reflns_av_R_equivalents 0.0192
_diffrn_reflns_av_sigmaI/netI 0.0262
_diffrn_reflns_limit_h_max 13
_diffrn_reflns_limit_h_min -13
_diffrn_reflns_limit_k_max 20
_diffrn_reflns_limit_k_min -17
_diffrn_reflns_limit_l_max 6
_diffrn_reflns_limit_l_min -15
_diffrn_reflns_number 10325
_diffrn_reflns_theta_full 25.00
_diffrn_reflns_theta_max 25.00
_diffrn_reflns_theta_min 1.88
_diffrn_standards_decay_% 0
_diffrn_standards_number 0
_exptl_absorpt_coefficient_mu 0.405
_exptl_absorpt_correction_T_max 0.9162
_exptl_absorpt_correction_T_min 0.7874
_exptl_absorpt_correction_type empirical
_exptl_crystal_colour colourless
_exptl_crystal_density_diffrn 1.059
_exptl_crystal_density_method 'not measured'
_exptl_crystal_description block
_exptl_crystal_F_000 832
_exptl_crystal_size_max 0.62
_exptl_crystal_size_mid 0.44
_exptl_crystal_size_min 0.22
_refine_diff_density_max 0.231
_refine_diff_density_min -0.309
_refine_diff_density_rms 0.039
_refine_ls_extinction_method none
_refine_ls_goodness_of_fit_ref 1.035
_refine_ls_hydrogen_treatment mixed
_refine_ls_matrix_type full
_refine_ls_number_parameters 266
_refine_ls_number_reflns 4372
_refine_ls_number_restraints 0
_refine_ls_restrained_S_all 1.035
_refine_ls_R_factor_all 0.0441
_refine_ls_R_factor_gt 0.0324
_refine_ls_shift/su_max 0.000
_refine_ls_shift/su_mean 0.000
_refine_ls_structure_factor_coef Fsqd
_refine_ls_weighting_details 'calc w=1/[\s^2^(Fo^2^)+(0.0537P)^2^+0.0508P] where P=(Fo^2^+2Fc^2^)/3'
_refine_ls_weighting_scheme calc
_refine_ls_wR_factor_gt 0.0853
_refine_ls_wR_factor_ref 0.0880
_reflns_number_gt 3351
_reflns_number_total 4372
_reflns_threshold_expression >2sigma(I)
_cod_data_source_file 904800f.txt
_cod_data_source_block rem218
_cod_original_sg_symbol_H-M P2(1)/m
_cod_database_code 7115200

loop_
_symmetry_equiv_pos_as_xyz
'x, y, z'
'-x, y+1/2, -z'
'-x, -y, -z'
'x, -y-1/2, z'

loop_
_atom_site_label
_atom_site_type_symbol
_atom_site_fract_x
_atom_site_fract_y
_atom_site_fract_z
_atom_site_U_iso_or_equiv
_atom_site_adp_type
_atom_site_occupancy
_atom_site_symmetry_multiplicity
_atom_site_calc_flag
_atom_site_refinement_flags
_atom_site_disorder_assembly
_atom_site_disorder_group
K1 K 0.80487(3) 0.36146(2) 0.43194(3) 0.03428(12) Uani 1 1 d . . .
K2 K 0.68029(3) 0.36129(2) 0.11477(3) 0.03899(12) Uani 1 1 d . . .
Li1 Li 0.9845(3) 0.2500 0.3781(3) 0.0318(9) Uani 1 2 d S . .
Li2 Li 0.9068(3) 0.2500 0.1792(3) 0.0320(9) Uani 1 2 d S . .
Li3 Li 0.5434(2) 0.32121(16) 0.2729(2) 0.0313(6) Uani 1 1 d . . .
O1 O 0.61094(13) 0.2500 0.39250(12) 0.0269(3) Uani 1 2 d S . .
C1 C 0.5641(2) 0.2500 0.47963(18) 0.0309(5) Uani 1 2 d S . .
C2 C 0.6073(2) 0.32187(13) 0.55121(16) 0.0548(5) Uani 1 1 d . . .
H2A H 0.6971 0.3193 0.5885 0.082 Uiso 1 1 calc R . .
H2B H 0.5662 0.3239 0.6058 0.082 Uiso 1 1 calc R . .
H2C H 0.5865 0.3688 0.5054 0.082 Uiso 1 1 calc R . .
C3 C 0.4225(2) 0.2500 0.4328(3) 0.0704(10) Uani 1 2 d S . .
H3A H 0.3940 0.2077 0.3793 0.106 Uiso 0.50 1 calc PR . .
H3B H 0.3933 0.3001 0.3969 0.106 Uiso 0.50 1 calc PR . .
H3C H 0.3898 0.2422 0.4923 0.106 Uiso 0.50 1 calc PR . .
O2 O 0.96947(13) 0.2500 0.51351(12) 0.0326(4) Uani 1 2 d S . .
C4 C 1.0564(2) 0.2500 0.61918(18) 0.0315(5) Uani 1 2 d S . .
C5 C 1.04014(18) 0.32249(12) 0.68139(15) 0.0498(5) Uani 1 1 d . . .
H5A H 1.0531 0.3693 0.6436 0.075 Uiso 1 1 calc R . .
H5B H 1.1005 0.3214 0.7560 0.075 Uiso 1 1 calc R . .
H5C H 0.9563 0.3232 0.6845 0.075 Uiso 1 1 calc R . .
C6 C 1.1872(2) 0.2500 0.6145(2) 0.0477(7) Uani 1 2 d S . .
H6A H 1.2470 0.2399 0.6878 0.072 Uiso 0.50 1 calc PR . .
H6B H 1.2045 0.3009 0.5887 0.072 Uiso 0.50 1 calc PR . .
H6C H 1.1939 0.2092 0.5641 0.072 Uiso 0.50 1 calc PR . .
O3 O 0.51308(13) 0.2500 0.15350(12) 0.0297(4) Uani 1 2 d S . .
C7 C 0.3987(2) 0.2500 0.06593(19) 0.0355(6) Uani 1 2 d S . .
C8 C 0.4187(7) 0.2612(15) -0.0428(7) 0.083(7) Uani 0.325(9) 1 d P A -1
H8A H 0.4758 0.2212 -0.0509 0.125 Uiso 0.325(9) 1 calc PR A -1
H8B H 0.4538 0.3130 -0.0447 0.125 Uiso 0.325(9) 1 calc PR A -1
H8C H 0.3394 0.2565 -0.1030 0.125 Uiso 0.325(9) 1 calc PR A -1
C9 C 0.3361(18) 0.1665(10) 0.058(2) 0.081(6) Uani 0.325(9) 1 d P A -1
H9A H 0.3912 0.1267 0.0457 0.121 Uiso 0.325(9) 1 calc PR A -1
H9B H 0.2573 0.1660 -0.0036 0.121 Uiso 0.325(9) 1 calc PR A -1
H9C H 0.3211 0.1553 0.1260 0.121 Uiso 0.325(9) 1 calc PR A -1
C10 C 0.3052(19) 0.2998(14) 0.0803(18) 0.137(15) Uani 0.325(9) 1 d P A -1
H10A H 0.2983 0.2900 0.1523 0.206 Uiso 0.325(9) 1 calc PR A -1
H10B H 0.2256 0.2889 0.0229 0.206 Uiso 0.325(9) 1 calc PR A -1
H10C H 0.3277 0.3544 0.0756 0.206 Uiso 0.325(9) 1 calc PR A -1
C11 C 0.3047(13) 0.2500 0.125(2) 0.138(15) Uani 0.350(17) 2 d SP A 2
H11A H 0.3118 0.2988 0.1664 0.207 Uiso 0.175(9) 1 calc PR A 2
H11B H 0.3213 0.2058 0.1763 0.207 Uiso 0.175(9) 1 calc PR A 2
H11C H 0.2209 0.2454 0.0718 0.207 Uiso 0.175(9) 1 calc PR A 2
C12 C 0.3891(8) 0.1785(5) 0.0004(7) 0.078(7) Uani 0.350(17) 1 d P A 2
H12A H 0.3991 0.1327 0.0477 0.117 Uiso 0.350(17) 1 calc PR A 2
H12B H 0.4540 0.1786 -0.0324 0.117 Uiso 0.350(17) 1 calc PR A 2
H12C H 0.3079 0.1767 -0.0578 0.117 Uiso 0.350(17) 1 calc PR A 2
O4 O 0.79008(14) 0.2500 0.04232(12) 0.0361(4) Uani 1 2 d S . .
C13 C 0.8064(2) 0.2500 -0.05929(19) 0.0426(7) Uani 1 2 d S . .
C14 C 0.7504(3) 0.32273(18) -0.12288(19) 0.0887(9) Uani 1 1 d . . .
H14A H 0.6606 0.3221 -0.1401 0.133 Uiso 1 1 calc R . .
H14B H 0.7687 0.3243 -0.1911 0.133 Uiso 1 1 calc R . .
H14C H 0.7856 0.3689 -0.0787 0.133 Uiso 1 1 calc R . .
C15 C 0.9446(3) 0.2500 -0.0429(3) 0.0719(10) Uani 1 2 d S . .
H15A H 0.9816 0.2007 -0.0092 0.108 Uiso 0.50 1 calc PR . .
H15B H 0.9852 0.2934 0.0049 0.108 Uiso 0.50 1 calc PR . .
H15C H 0.9555 0.2559 -0.1140 0.108 Uiso 0.50 1 calc PR . .
O5 O 0.61011(10) 0.41721(6) 0.27385(9) 0.0340(3) Uani 1 1 d . . .
C16 C 0.56607(15) 0.49229(10) 0.27788(15) 0.0397(4) Uani 1 1 d . . .
C17 C 0.6519(2) 0.53493(13) 0.3800(2) 0.0781(8) Uani 1 1 d . . .
H17A H 0.6547 0.5062 0.4460 0.117 Uiso 1 1 calc R . .
H17B H 0.6204 0.5877 0.3827 0.117 Uiso 1 1 calc R . .
H17C H 0.7354 0.5380 0.3764 0.117 Uiso 1 1 calc R . .
C18 C 0.43669(16) 0.48985(12) 0.28637(17) 0.0476(5) Uani 1 1 d . . .
H18A H 0.3799 0.4628 0.2224 0.071 Uiso 1 1 calc R . .
H18B H 0.4073 0.5432 0.2890 0.071 Uiso 1 1 calc R . .
H18C H 0.4402 0.4620 0.3532 0.071 Uiso 1 1 calc R . .
C19 C 0.5597(3) 0.53742(15) 0.1758(2) 0.0912(10) Uani 1 1 d . . .
H19A H 0.6420 0.5393 0.1696 0.137 Uiso 1 1 calc R . .
H19B H 0.5309 0.5906 0.1807 0.137 Uiso 1 1 calc R . .
H19C H 0.5021 0.5115 0.1112 0.137 Uiso 1 1 calc R . .
O6 O 0.92621(9) 0.33529(6) 0.27820(9) 0.0291(3) Uani 1 1 d . . .
C20 C 1.00458(14) 0.39845(10) 0.27798(14) 0.0344(4) Uani 1 1 d . . .
C21 C 1.0304(2) 0.44769(12) 0.38119(17) 0.0544(5) Uani 1 1 d . . .
H21A H 0.9537 0.4727 0.3806 0.082 Uiso 1 1 calc R . .
H21B H 1.0919 0.4878 0.3834 0.082 Uiso 1 1 calc R . .
H21C H 1.0623 0.4142 0.4459 0.082 Uiso 1 1 calc R . .
C22 C 1.1269(2) 0.36730(14) 0.2737(3) 0.0791(8) Uani 1 1 d . . .
H22A H 1.1667 0.3347 0.3381 0.119 Uiso 1 1 calc R . .
H22B H 1.1813 0.4111 0.2731 0.119 Uiso 1 1 calc R . .
H22C H 1.1114 0.3361 0.2071 0.119 Uiso 1 1 calc R . .
C23 C 0.9445(2) 0.45149(13) 0.17924(18) 0.0636(6) Uani 1 1 d . . .
H23A H 0.9222 0.4206 0.1118 0.095 Uiso 1 1 calc R . .
H23B H 1.0029 0.4925 0.1772 0.095 Uiso 1 1 calc R . .
H23C H 0.8699 0.4753 0.1855 0.095 Uiso 1 1 calc R . .

loop_
_atom_site_aniso_label
_atom_site_aniso_U_11
_atom_site_aniso_U_22
_atom_site_aniso_U_33
_atom_site_aniso_U_23
_atom_site_aniso_U_13
_atom_site_aniso_U_12
K1 0.02937(18) 0.0348(2) 0.0376(2) -0.00015(17) 0.01010(15) 0.00338(16)
K2 0.0376(2) 0.0427(2) 0.0417(2) 0.00314(18) 0.02001(17) 0.00349(18)
Li1 0.0300(19) 0.033(2) 0.030(2) 0.000 0.0084(16) 0.000
Li2 0.0295(18) 0.035(2) 0.032(2) 0.000 0.0113(16) 0.000
Li3 0.0341(13) 0.0282(15) 0.0328(14) 0.0019(12) 0.0131(11) 0.0013(12)
O1 0.0288(7) 0.0291(9) 0.0248(8) 0.000 0.0117(6) 0.000
C1 0.0291(11) 0.0393(14) 0.0267(11) 0.000 0.0129(9) 0.000
C2 0.0777(14) 0.0538(13) 0.0445(11) -0.0132(10) 0.0359(11) -0.0074(11)
C3 0.0332(14) 0.128(3) 0.0553(19) 0.000 0.0227(14) 0.000
O2 0.0298(8) 0.0398(10) 0.0247(8) 0.000 0.0048(6) 0.000
C4 0.0303(11) 0.0335(14) 0.0258(12) 0.000 0.0033(9) 0.000
C5 0.0548(11) 0.0500(13) 0.0381(10) -0.0092(9) 0.0080(9) 0.0034(10)
C6 0.0311(13) 0.0566(19) 0.0486(16) 0.000 0.0050(12) 0.000
O3 0.0272(8) 0.0362(9) 0.0240(8) 0.000 0.0066(6) 0.000
C7 0.0274(11) 0.0454(16) 0.0302(12) 0.000 0.0054(10) 0.000
C8 0.054(4) 0.143(18) 0.037(4) 0.047(10) -0.004(3) -0.028(10)
C9 0.045(8) 0.075(8) 0.086(9) 0.013(7) -0.024(7) -0.031(6)
C10 0.057(12) 0.20(3) 0.10(2) -0.11(2) -0.035(10) 0.065(14)
C11 0.003(5) 0.34(5) 0.062(12) 0.000 -0.004(6) 0.000
C12 0.058(6) 0.071(9) 0.064(8) -0.036(7) -0.032(6) 0.009(7)
O4 0.0343(8) 0.0523(11) 0.0242(8) 0.000 0.0131(7) 0.000
C13 0.0391(13) 0.0672(19) 0.0240(12) 0.000 0.0142(10) 0.000
C14 0.107(2) 0.119(2) 0.0488(14) 0.0360(15) 0.0380(14) 0.0440(19)
C15 0.0519(17) 0.120(3) 0.0531(19) 0.000 0.0300(15) 0.000
O5 0.0344(6) 0.0243(6) 0.0452(7) 0.0016(5) 0.0162(5) 0.0046(5)
C16 0.0378(9) 0.0246(10) 0.0608(12) 0.0050(9) 0.0224(9) 0.0053(8)
C17 0.0456(12) 0.0449(14) 0.136(2) -0.0370(15) 0.0210(14) -0.0042(11)
C18 0.0383(9) 0.0393(11) 0.0671(13) -0.0036(10) 0.0204(9) 0.0067(9)
C19 0.118(2) 0.0560(16) 0.134(2) 0.0535(16) 0.087(2) 0.0454(15)
O6 0.0288(5) 0.0261(6) 0.0325(6) 0.0009(5) 0.0106(5) -0.0018(5)
C20 0.0313(8) 0.0311(10) 0.0424(9) 0.0001(8) 0.0149(7) -0.0051(8)
C21 0.0647(13) 0.0409(12) 0.0554(12) -0.0081(10) 0.0177(10) -0.0190(10)
C22 0.0455(12) 0.0609(16) 0.147(3) -0.0180(16) 0.0545(15) -0.0121(11)
C23 0.0754(15) 0.0498(13) 0.0583(13) 0.0170(11) 0.0136(11) -0.0227(12)

loop_
_atom_type_symbol
_atom_type_description
_atom_type_scat_dispersion_real
_atom_type_scat_dispersion_imag
_atom_type_scat_source
C C 0.0033 0.0016 'International Tables Vol C Tables 4.2.6.8 and 6.1.1.4'
H H 0.0000 0.0000 'International Tables Vol C Tables 4.2.6.8 and 6.1.1.4'
Li Li -0.0003 0.0001 'International Tables Vol C Tables 4.2.6.8 and 6.1.1.4'
K K 0.2009 0.2494 'International Tables Vol C Tables 4.2.6.8 and 6.1.1.4'
O O 0.0106 0.0060 'International Tables Vol C Tables 4.2.6.8 and 6.1.1.4'

loop_
_geom_angle_atom_site_label_1
_geom_angle_atom_site_label_2
_geom_angle_atom_site_label_3
_geom_angle
_geom_angle_site_symmetry_1
_geom_angle_site_symmetry_3
O2 K1 O5 150.73(4) . .
O2 K1 O6 73.11(4) . .
O5 K1 O6 90.07(3) . .
O2 K1 O1 89.80(3) . .
O5 K1 O1 72.56(3) . .
O6 K1 O1 108.21(4) . .
O4 K2 O5 148.75(4) . .
O4 K2 O3 90.85(3) . .
O5 K2 O3 72.55(3) . .
O4 K2 O6 71.72(4) . .
O5 K2 O6 88.14(3) . .
O3 K2 O6 108.07(4) . .
O2 Li1 O6 121.71(13) . 4_565
O2 Li1 O6 121.71(13) . .
O6 Li1 O6 99.42(18) 4_565 .
O4 Li2 O6 122.23(12) . .
O4 Li2 O6 122.23(12) . 4_565
O6 Li2 O6 99.93(18) . 4_565
O5 Li3 O3 122.95(15) . .
O5 Li3 O1 121.30(15) . .
O3 Li3 O1 99.29(13) . .
C1 O1 Li3 119.34(12) . 4_565
C1 O1 Li3 119.34(12) . .
Li3 O1 Li3 79.06(17) 4_565 .
C1 O1 K1 110.38(8) . .
Li3 O1 K1 130.28(10) 4_565 .
Li3 O1 K1 78.02(8) . .
C1 O1 K1 110.38(8) . 4_565
Li3 O1 K1 78.02(8) 4_565 4_565
Li3 O1 K1 130.28(10) . 4_565
K1 O1 K1 84.28(4) . 4_565
O1 C1 C2 110.83(12) . .
O1 C1 C2 110.84(12) . 4_565
C2 C1 C2 108.2(2) . 4_565
O1 C1 C3 109.26(19) . .
C2 C1 C3 108.81(14) . .
C2 C1 C3 108.81(14) 4_565 .
C4 O2 Li1 132.48(18) . 4_565
C4 O2 Li1 132.48(18) . .
Li1 O2 Li1 0.00(2) 4_565 .
C4 O2 K1 124.61(7) . 4_565
Li1 O2 K1 84.62(9) 4_565 4_565
Li1 O2 K1 84.62(9) . 4_565
C4 O2 K1 124.61(7) . .
Li1 O2 K1 84.62(9) 4_565 .
Li1 O2 K1 84.62(9) . .
K1 O2 K1 92.63(5) 4_565 .
O2 C4 C6 110.13(19) . .
O2 C4 C5 110.11(13) . .
C6 C4 C5 108.87(14) . .
O2 C4 C5 110.11(13) . 4_565
C6 C4 C5 108.87(14) . 4_565
C5 C4 C5 108.7(2) . 4_565
C7 O3 Li3 120.89(12) . .
C7 O3 Li3 120.89(12) . 4_565
Li3 O3 Li3 79.47(17) . 4_565
C7 O3 K2 110.68(9) . .
Li3 O3 K2 76.83(8) . .
Li3 O3 K2 128.35(10) 4_565 .
C7 O3 K2 110.68(9) . 4_565
Li3 O3 K2 128.35(10) . 4_565
Li3 O3 K2 76.83(8) 4_565 4_565
K2 O3 K2 83.13(4) . 4_565
O3 C7 C10 115.3(7) . 4_565
O3 C7 C10 115.3(7) . .
O3 C7 C12 109.2(3) . .
O3 C7 C12 109.2(3) . 4_565
C12 C7 C12 112.4(9) . 4_565
O3 C7 C8 110.6(3) . 4_565
C10 C7 C8 114.0(11) 4_565 4_565
O3 C7 C8 110.6(3) . .
C10 C7 C8 114.0(11) . .
O3 C7 C11 102.6(8) . .
C12 C7 C11 111.5(6) . .
C12 C7 C11 111.5(6) 4_565 .
O3 C7 C9 109.2(6) . .
C10 C7 C9 101.6(10) . .
C8 C7 C9 105.2(12) . .
O3 C7 C9 109.2(6) . 4_565
C10 C7 C9 101.6(10) 4_565 4_565
C8 C7 C9 105.2(12) 4_565 4_565
C13 O4 Li2 128.92(18) . .
C13 O4 K2 125.14(7) . 4_565
Li2 O4 K2 86.24(9) . 4_565
C13 O4 K2 125.14(7) . .
Li2 O4 K2 86.24(9) . .
K2 O4 K2 92.75(5) 4_565 .
O4 C13 C14 110.23(14) . 4_565
O4 C13 C14 110.23(14) . .
C14 C13 C14 111.1(3) 4_565 .
O4 C13 C15 109.9(2) . .
C14 C13 C15 107.65(16) 4_565 .
C14 C13 C15 107.65(16) . .
C16 O5 Li3 132.90(13) . .
C16 O5 K1 121.86(10) . .
Li3 O5 K1 85.47(9) . .
C16 O5 K2 125.32(10) . .
Li3 O5 K2 84.75(9) . .
K1 O5 K2 94.06(4) . .
O5 C16 C19 110.34(16) . .
O5 C16 C18 110.71(15) . .
C19 C16 C18 108.80(17) . .
O5 C16 C17 109.74(15) . .
C19 C16 C17 109.6(2) . .
C18 C16 C17 107.59(16) . .
C20 O6 Li2 120.84(13) . .
C20 O6 Li1 120.82(13) . 4_565
Li2 O6 Li1 78.76(13) . 4_565
C20 O6 Li1 120.82(13) . .
Li2 O6 Li1 78.76(13) . .
Li1 O6 Li1 0.00(19) 4_565 .
C20 O6 K1 110.51(9) . .
Li2 O6 K1 128.58(11) . .
Li1 O6 K1 77.64(11) 4_565 .
Li1 O6 K1 77.64(11) . .
C20 O6 K2 109.93(9) . .
Li2 O6 K2 76.62(11) . .
Li1 O6 K2 129.23(11) 4_565 .
Li1 O6 K2 129.23(11) . .
K1 O6 K2 84.23(3) . .
O6 C20 C21 110.74(14) . .
O6 C20 C22 109.32(15) . .
C21 C20 C22 108.86(17) . .
O6 C20 C23 110.71(14) . .
C21 C20 C23 107.69(16) . .
C22 C20 C23 109.48(18) . .

loop_
_geom_bond_atom_site_label_1
_geom_bond_atom_site_label_2
_geom_bond_distance
_geom_bond_site_symmetry_2
K1 O2 2.6435(11) .
K1 O5 2.6447(12) .
K1 O6 2.8425(11) .
K1 O1 2.8492(11) .
K2 O4 2.6366(11) .
K2 O5 2.6472(12) .
K2 O3 2.8768(11) .
K2 O6 2.9309(11) .
Li1 O2 1.828(4) .
Li1 O6 1.918(3) 4_565
Li1 O6 1.918(3) .
Li2 O4 1.824(4) .
Li2 O6 1.910(3) .
Li2 O6 1.910(3) 4_565
Li3 O5 1.815(3) .
Li3 O3 1.911(3) .
Li3 O1 1.919(3) .
O1 C1 1.413(3) .
O1 Li3 1.919(3) 4_565
O1 K1 2.8492(11) 4_565
C1 C2 1.521(2) .
C1 C2 1.521(2) 4_565
C1 C3 1.531(3) .
O2 C4 1.394(3) .
O2 Li1 1.828(4) 4_565
O2 K1 2.6435(11) 4_565
C4 C6 1.528(3) .
C4 C5 1.530(2) .
C4 C5 1.530(2) 4_565
O3 C7 1.413(3) .
O3 Li3 1.911(3) 4_565
O3 K2 2.8768(11) 4_565
C7 C10 1.437(19) 4_565
C7 C10 1.437(19) .
C7 C12 1.476(7) .
C7 C12 1.476(7) 4_565
C7 C8 1.521(8) 4_565
C7 C8 1.521(8) .
C7 C11 1.53(2) .
C7 C9 1.591(19) .
C7 C9 1.591(19) 4_565
O4 C13 1.398(3) .
O4 K2 2.6366(11) 4_565
C13 C14 1.513(3) 4_565
C13 C14 1.513(3) .
C13 C15 1.531(4) .
O5 C16 1.392(2) .
C16 C19 1.517(3) .
C16 C18 1.533(2) .
C16 C17 1.540(3) .
O6 C20 1.4108(19) .
O6 Li1 1.918(3) 4_565
C20 C21 1.526(3) .
C20 C22 1.526(3) .
C20 C23 1.531(3) .
